data_7113102
loop_
_publ_author_name
'Yang, Wenbin'
'Lin, Xiang'
'Jia, Junhua'
'Blake, Alexander J.'
'Wilson, Claire'
'Hubberstey, Peter'
'Champness, Neil R.'
'Schr\"oder, Martin'

_publ_section_title
;
 A biporous coordination framework with high H2 storage density
;
_journal_coden_ASTM CHCOFS
_journal_issue 3
_journal_name_full
;
 Chemical Communications (Cambridge, United Kingdom)
;
_journal_page_first 359
_journal_page_last 361
_journal_paper_doi 10.1039/b712201b
_journal_year 2008
_chemical_formula_moiety 'C24 H12 Cu1 N6 O5, 0.5(C H4 O), 0.5(C4 H8 O2)'
_chemical_formula_sum 'C26.5 H18 Cu N6 O6.5'
_chemical_formula_weight 588.01
_space_group_IT_number 15
_symmetry_cell_setting monoclinic
_symmetry_space_group_name_Hall '-C 2yc'
_symmetry_space_group_name_H-M 'C 1 2/c 1'
_atom_sites_solution_hydrogens
;
C-H on ligand and 1,4-dioxane placed geometrically;
H atoms on methanol found from difference Fourier synthesis
;
_atom_sites_solution_primary direct
_atom_sites_solution_secondary difmap
_audit_creation_method 'enCIFer editing of SHELXL97 CIF output'
_cell_angle_alpha 90.00
_cell_angle_beta 104.225(2)
_cell_angle_gamma 90.00
_cell_formula_units_Z 8
_cell_length_a 12.2342(11)
_cell_length_b 25.093(2)
_cell_length_c 19.6064(18)
_cell_measurement_reflns_used 2357
_cell_measurement_temperature 150(2)
_cell_measurement_theta_max 22.55
_cell_measurement_theta_min 2.4
_cell_volume 5834.5(9)
_computing_cell_refinement 'Bruker SAINT version 6.36A (Bruker, 2000)'
_computing_data_collection 'Bruker SMART version 5.625 (Bruker, 2001)'
_computing_data_reduction 'Bruker SAINT; Bruker SHELXTL (Bruker, 2001)'
_computing_publication_material 'enCIFer (Allen et al, 2004); PLATON (Spek, 2003)'
_computing_structure_refinement 'SHELXL97 (Sheldrick, 1997)'
_computing_structure_solution 'SHELXS97 (Sheldrick, 1997)'
_diffrn_ambient_temperature 150(2)
_diffrn_measured_fraction_theta_full 0.992
_diffrn_measured_fraction_theta_max 0.992
_diffrn_measurement_device_type 'Bruker SMART APEX CCD area detector'
_diffrn_measurement_method \w
_diffrn_radiation_monochromator graphite
_diffrn_radiation_source 'sealed tube'
_diffrn_radiation_type MoK\a
_diffrn_radiation_wavelength 0.71073
_diffrn_reflns_av_R_equivalents 0.046
_diffrn_reflns_av_sigmaI/netI 0.083
_diffrn_reflns_limit_h_max 14
_diffrn_reflns_limit_h_min -10
_diffrn_reflns_limit_k_max 29
_diffrn_reflns_limit_k_min -29
_diffrn_reflns_limit_l_max 22
_diffrn_reflns_limit_l_min -23
_diffrn_reflns_number 15057
_diffrn_reflns_theta_full 25.03
_diffrn_reflns_theta_max 25.03
_diffrn_reflns_theta_min 2.38
_diffrn_standards_decay_% 0
_diffrn_standards_number 0
_exptl_absorpt_coefficient_mu 0.799
_exptl_absorpt_correction_T_max 1.000
_exptl_absorpt_correction_T_min 0.876
_exptl_absorpt_correction_type multi-scan
_exptl_absorpt_process_details '(SADABS; Bruker, 2005)'
_exptl_crystal_colour green
_exptl_crystal_density_diffrn 1.339
_exptl_crystal_density_method 'not measured'
_exptl_crystal_description tablet
_exptl_crystal_F_000 2400
_exptl_crystal_size_max 0.17
_exptl_crystal_size_mid 0.085
_exptl_crystal_size_min 0.05
_refine_diff_density_max 1.15
_refine_diff_density_min -0.82
_refine_diff_density_rms 0.12
_refine_ls_extinction_method none
_refine_ls_goodness_of_fit_ref 1.04
_refine_ls_hydrogen_treatment 'riding model; rigid rotor'
_refine_ls_matrix_type full
_refine_ls_number_parameters 353
_refine_ls_number_reflns 5127
_refine_ls_number_restraints 19
_refine_ls_restrained_S_all 1.04
_refine_ls_R_factor_all 0.113
_refine_ls_R_factor_gt 0.0803
_refine_ls_shift/su_max 0.002
_refine_ls_shift/su_mean 0.000
_refine_ls_structure_factor_coef Fsqd
_refine_ls_weighting_details 'calc w=1/[\s^2^(Fo^2^)+(0.140P)^2^] where P=(Fo^2^+2Fc^2^)/3'
_refine_ls_weighting_scheme calc
_refine_ls_wR_factor_gt 0.215
_refine_ls_wR_factor_ref 0.235
_reflns_number_gt 3484
_reflns_number_total 5275
_reflns_threshold_expression I>2\s(I)
_cod_duplicate_entry 7102817
_cod_data_source_file b712201b.txt
_cod_data_source_block cupccn
_cod_depositor_comments
;
The following automatic conversions were performed:

'_symmetry_cell_setting' value 'Monoclinic' changed to 'monoclinic'
according to
/usr/data/users/saulius/automatic-downloads/retrospective/RSC/lib/dictionaries/cif_core.dic
dictionary named 'cif_core.dic' version 2.4.2 from 2011-04-26.

Automatic conversion script
Id: cif_fix_values 2281 2013-09-26 08:29:07Z andrius 
;
_cod_original_cell_volume 5834.4(9)
_cod_original_sg_symbol_H-M 'C 2/c'
_cod_original_formula_sum 'C26.50 H18 Cu N6 O6.50'
_cod_database_code 7113102

loop_
_symmetry_equiv_pos_as_xyz
'x, y, z'
'-x, y, -z+1/2'
'x+1/2, y+1/2, z'
'-x+1/2, y+1/2, -z+1/2'
'-x, -y, -z'
'x, -y, z-1/2'
'-x+1/2, -y+1/2, -z'
'x+1/2, -y+1/2, z-1/2'

loop_
_atom_site_label
_atom_site_type_symbol
_atom_site_fract_x
_atom_site_fract_y
_atom_site_fract_z
_atom_site_U_iso_or_equiv
_atom_site_adp_type
_atom_site_occupancy
_atom_site_symmetry_multiplicity
_atom_site_calc_flag
_atom_site_refinement_flags
_atom_site_disorder_assembly
_atom_site_disorder_group
Cu1 Cu 0.58123(5) 0.72198(2) 0.96223(3) 0.02786(16) Uani 1 1 d . . .
O1 O 0.9123(3) 0.29103(12) 0.58424(17) 0.0336(8) Uani 1 1 d . . .
O2 O 0.7260(3) 0.29649(13) 0.55085(17) 0.0344(8) Uani 1 1 d . . .
C1 C 0.8193(4) 0.31517(18) 0.5782(2) 0.0274(11) Uani 1 1 d . . .
C2 C 0.8276(4) 0.37153(19) 0.6066(2) 0.0293(11) Uani 1 1 d . . .
C3 C 0.9324(5) 0.3969(2) 0.6290(3) 0.0459(15) Uani 1 1 d . . .
H3A H 0.9997 0.3783 0.6281 0.055 Uiso 1 1 calc R . .
C4 C 0.9371(5) 0.4489(2) 0.6524(3) 0.0494(16) Uani 1 1 d . . .
H4A H 1.0083 0.4658 0.6684 0.059 Uiso 1 1 calc R . .
C5 C 0.8398(4) 0.47683(19) 0.6530(3) 0.0339(12) Uani 1 1 d . . .
C6 C 0.7359(4) 0.4516(2) 0.6318(2) 0.0370(13) Uani 1 1 d . . .
H6A H 0.6687 0.4699 0.6336 0.044 Uiso 1 1 calc RD . .
C7 C 0.7310(4) 0.3990(2) 0.6076(3) 0.0341(12) Uani 1 1 d . . .
H7A H 0.6599 0.3821 0.5917 0.041 Uiso 1 1 calc R . .
N1 N 0.8427(3) 0.64311(15) 0.70702(19) 0.0287(9) Uani 1 1 d . . .
C8 C 0.8433(4) 0.5342(2) 0.6739(3) 0.0344(12) Uani 1 1 d . A .
C9 C 0.7957(4) 0.55300(18) 0.7266(2) 0.0403(13) Uani 1 1 d D . .
C10 C 0.7966(4) 0.6074(2) 0.7415(2) 0.0324(12) Uani 1 1 d . B .
C11 C 0.8860(4) 0.62614(19) 0.6546(2) 0.0294(11) Uani 1 1 d . A .
C12 C 0.8916(4) 0.5719(2) 0.6390(2) 0.0385(13) Uani 1 1 d D . .
C13 C 0.9646(6) 0.5551(3) 0.5951(4) 0.039(2) Uiso 0.647(8) 1 d PD A 1
N2 N 1.0164(6) 0.5459(4) 0.5557(4) 0.064(3) Uiso 0.647(8) 1 d PD A 1
C13' C 0.9160(9) 0.5614(5) 0.5707(4) 0.025(3) Uiso 0.353(8) 1 d PD A -2
N2' N 0.9460(12) 0.5527(7) 0.5213(5) 0.069(5) Uiso 0.353(8) 1 d PD A -2
C14 C 0.7657(6) 0.5126(3) 0.7720(4) 0.0218(19) Uiso 0.544(7) 1 d PD B 1
N3 N 0.7382(7) 0.4817(3) 0.8067(4) 0.051(3) Uiso 0.544(7) 1 d PD B 1
C14' C 0.7113(7) 0.5220(4) 0.7511(5) 0.033(3) Uiso 0.456(7) 1 d PD B -2
N3' N 0.6497(9) 0.4977(5) 0.7734(7) 0.078(4) Uiso 0.456(7) 1 d PD B -2
N4 N 0.6465(3) 0.68281(15) 0.89227(19) 0.0293(9) Uani 1 1 d . B .
C15 C 0.7429(4) 0.63162(19) 0.7957(2) 0.0327(12) Uani 1 1 d . . .
C16 C 0.6804(4) 0.6775(2) 0.7771(3) 0.0367(13) Uani 1 1 d . B .
H16A H 0.6694 0.6917 0.7310 0.044 Uiso 1 1 calc R . .
C17 C 0.6333(5) 0.7029(2) 0.8264(3) 0.0385(13) Uani 1 1 d . . .
H17A H 0.5914 0.7348 0.8137 0.046 Uiso 1 1 calc R B .
C18 C 0.7050(4) 0.63767(19) 0.9085(3) 0.0341(12) Uani 1 1 d . . .
H18A H 0.7143 0.6233 0.9544 0.041 Uiso 1 1 calc R B .
C19 C 0.7521(5) 0.61112(19) 0.8616(3) 0.0393(13) Uani 1 1 d . B .
H19A H 0.7911 0.5785 0.8749 0.047 Uiso 1 1 calc R . .
N5 N 1.0094(3) 0.73824(16) 0.5285(2) 0.0319(10) Uani 1 1 d . . .
C20 C 0.9266(4) 0.6677(2) 0.6127(2) 0.0327(12) Uani 1 1 d . . .
C21 C 1.0075(4) 0.7043(2) 0.6421(3) 0.0347(12) Uani 1 1 d . A .
H21A H 1.0370 0.7060 0.6916 0.042 Uiso 1 1 calc R . .
C22 C 1.0452(4) 0.7389(2) 0.5972(2) 0.0347(12) Uani 1 1 d . . .
H22A H 1.1005 0.7646 0.6177 0.042 Uiso 1 1 calc RD A .
C23 C 0.9273(5) 0.7039(3) 0.5006(3) 0.0554(17) Uani 1 1 d . . .
H23A H 0.8976 0.7042 0.4511 0.067 Uiso 1 1 calc R A .
C24 C 0.8836(5) 0.6683(3) 0.5399(3) 0.0557(17) Uani 1 1 d . A .
H24A H 0.8250 0.6446 0.5180 0.067 Uiso 1 1 calc R . .
O3 O 0.5111(3) 0.65241(13) 0.98411(17) 0.0343(9) Uani 1 1 d . . .
O4 O 0.3552(4) 0.60978(18) 0.9384(3) 0.0717(15) Uani 1 1 d . . .
O5 O 0.3870(3) 0.68789(16) 0.8982(2) 0.0511(11) Uani 1 1 d . . .
N6 N 0.4147(4) 0.64998(18) 0.9390(2) 0.0425(12) Uani 1 1 d . . .
O7 O 1.2787(7) 0.8554(4) 0.8635(6) 0.100 Uiso 0.50 1 d PD . .
O8 O 1.0911(7) 0.8093(4) 0.7661(6) 0.100 Uiso 0.50 1 d PD . .
C25 C 0.4681(8) 0.4653(7) 0.5396(6) 0.093(5) Uiso 0.50 1 d P . .
H25A H 0.4250 0.4459 0.4983 0.139 Uiso 0.50 1 calc PRD . .
H25B H 0.4905 0.4406 0.5794 0.139 Uiso 0.50 1 calc PRD . .
H25C H 0.5356 0.4808 0.5291 0.139 Uiso 0.50 1 calc PRD . .
O6 O 0.3992(11) 0.5071(5) 0.5573(7) 0.103(4) Uiso 0.50 1 d P . .
H6 H 0.3309 0.4984 0.5439 0.154 Uiso 0.50 1 calc PR . .
C26 C 1.2847(12) 0.8056(5) 0.8261(6) 0.100 Uiso 0.50 1 d PD . .
H26A H 1.2665 0.7753 0.8537 0.120 Uiso 0.50 1 calc PR . .
H26B H 1.3622 0.8005 0.8204 0.120 Uiso 0.50 1 calc PR . .
C27 C 1.2026(7) 0.8069(7) 0.7547(4) 0.084(5) Uiso 0.50 1 d PD . .
H27A H 1.2167 0.8385 0.7279 0.100 Uiso 0.50 1 calc PR . .
H27B H 1.2110 0.7745 0.7276 0.100 Uiso 0.50 1 calc PRD . .
C28 C 1.0754(12) 0.8589(5) 0.8014(6) 0.100 Uiso 0.50 1 d PD . .
H28A H 0.9983 0.8608 0.8088 0.120 Uiso 0.50 1 calc PR . .
H28B H 1.0870 0.8900 0.7729 0.120 Uiso 0.50 1 calc PR . .
C29 C 1.1649(8) 0.8583(9) 0.8731(7) 0.116(7) Uiso 0.50 1 d PD . .
H29C H 1.1570 0.8911 0.8997 0.139 Uiso 0.50 1 calc PR . .
H29A H 1.1511 0.8273 0.9010 0.139 Uiso 0.50 1 calc PR . .

loop_
_atom_site_aniso_label
_atom_site_aniso_U_11
_atom_site_aniso_U_22
_atom_site_aniso_U_33
_atom_site_aniso_U_23
_atom_site_aniso_U_13
_atom_site_aniso_U_12
Cu1 0.0410(3) 0.0225(3) 0.0244(3) 0.0000(2) 0.0162(2) 0.0038(3)
O1 0.0463(19) 0.0217(17) 0.0372(18) -0.0036(14) 0.0186(15) -0.0033(15)
O2 0.0431(19) 0.0284(18) 0.0330(17) -0.0100(15) 0.0121(15) -0.0110(15)
C1 0.044(3) 0.023(2) 0.019(2) 0.0017(18) 0.0169(19) -0.003(2)
C2 0.043(3) 0.026(2) 0.022(2) -0.0024(18) 0.014(2) -0.004(2)
C3 0.039(3) 0.030(3) 0.069(4) -0.016(3) 0.015(3) 0.000(2)
C4 0.038(3) 0.038(3) 0.073(4) -0.018(3) 0.015(3) -0.012(3)
C5 0.046(3) 0.025(3) 0.034(3) -0.007(2) 0.016(2) -0.008(2)
C6 0.040(3) 0.035(3) 0.043(3) -0.014(2) 0.023(2) -0.006(2)
C7 0.034(3) 0.033(3) 0.037(3) -0.012(2) 0.014(2) -0.011(2)
N1 0.037(2) 0.026(2) 0.0268(19) 0.0001(16) 0.0160(17) -0.0073(17)
C8 0.039(3) 0.032(3) 0.035(3) -0.007(2) 0.015(2) -0.007(2)
C9 0.068(3) 0.025(3) 0.036(3) -0.006(2) 0.029(2) -0.011(2)
C10 0.041(3) 0.033(3) 0.028(2) -0.005(2) 0.017(2) -0.004(2)
C11 0.034(2) 0.029(3) 0.029(2) -0.003(2) 0.015(2) -0.003(2)
C12 0.049(3) 0.029(3) 0.047(3) -0.009(2) 0.031(2) -0.009(2)
N4 0.044(2) 0.024(2) 0.0254(19) -0.0047(16) 0.0189(17) -0.0038(18)
C15 0.046(3) 0.027(3) 0.030(2) -0.009(2) 0.020(2) -0.011(2)
C16 0.055(3) 0.036(3) 0.022(2) -0.001(2) 0.016(2) 0.001(2)
C17 0.056(3) 0.032(3) 0.031(3) 0.003(2) 0.016(2) 0.004(2)
C18 0.057(3) 0.020(2) 0.031(2) 0.0030(19) 0.021(2) 0.001(2)
C19 0.070(3) 0.017(2) 0.041(3) 0.002(2) 0.034(2) 0.002(2)
N5 0.040(2) 0.029(2) 0.030(2) 0.0021(17) 0.0155(18) -0.0078(18)
C20 0.043(3) 0.031(3) 0.031(2) -0.005(2) 0.022(2) -0.006(2)
C21 0.050(3) 0.030(3) 0.029(2) 0.002(2) 0.019(2) -0.004(2)
C22 0.049(3) 0.028(3) 0.030(2) -0.002(2) 0.015(2) -0.014(2)
C23 0.067(4) 0.074(4) 0.026(3) -0.004(3) 0.012(3) -0.031(3)
C24 0.068(4) 0.063(4) 0.043(3) -0.007(3) 0.026(3) -0.037(3)
O3 0.0392(19) 0.0339(19) 0.0308(17) 0.0079(15) 0.0102(15) -0.0015(15)
O4 0.056(3) 0.052(3) 0.103(4) 0.001(3) 0.010(3) -0.017(2)
O5 0.057(2) 0.050(2) 0.039(2) 0.0014(19) -0.0020(19) 0.003(2)
N6 0.049(3) 0.037(3) 0.044(3) -0.002(2) 0.016(2) -0.001(2)

loop_
_atom_type_symbol
_atom_type_description
_atom_type_scat_dispersion_real
_atom_type_scat_dispersion_imag
_atom_type_scat_source
C C 0.0033 0.0016 'International Tables Vol C Tables 4.2.6.8 and 6.1.1.4'
H H 0.0000 0.0000 'International Tables Vol C Tables 4.2.6.8 and 6.1.1.4'
N N 0.0061 0.0033 'International Tables Vol C Tables 4.2.6.8 and 6.1.1.4'
O O 0.0106 0.0060 'International Tables Vol C Tables 4.2.6.8 and 6.1.1.4'
Cu Cu 0.3201 1.2651 'International Tables Vol C Tables 4.2.6.8 and 6.1.1.4'

loop_
_geom_angle_atom_site_label_1
_geom_angle_atom_site_label_2
_geom_angle_atom_site_label_3
_geom_angle
_geom_angle_site_symmetry_1
_geom_angle_site_symmetry_3
O1 Cu1 N5 86.31(15) 4_656 8_466
O1 Cu1 N4 92.67(15) 4_656 .
N5 Cu1 N4 177.28(16) 8_466 .
O1 Cu1 O3 156.77(14) 4_656 .
N5 Cu1 O3 90.90(16) 8_466 .
N4 Cu1 O3 89.04(15) . .
O1 Cu1 O2 115.71(14) 4_656 6_566
N5 Cu1 O2 89.37(15) 8_466 6_566
N4 Cu1 O2 93.34(14) . 6_566
O3 Cu1 O2 87.28(13) . 6_566
C1 O1 Cu1 120.9(3) . 4_646
C1 O2 Cu1 154.8(3) . 6_565
O2 C1 O1 125.1(4) . .
O2 C1 C2 119.2(4) . .
O1 C1 C2 115.7(4) . .
C7 C2 C3 119.5(5) . .
C7 C2 C1 119.6(4) . .
C3 C2 C1 120.8(5) . .
C4 C3 C2 119.6(5) . .
C4 C3 H3A 120.2 . .
C2 C3 H3A 120.2 . .
C3 C4 C5 121.1(5) . .
C3 C4 H4A 119.5 . .
C5 C4 H4A 119.5 . .
C4 C5 C6 119.5(5) . .
C4 C5 C8 121.6(5) . .
C6 C5 C8 118.9(5) . .
C5 C6 C7 119.4(5) . .
C5 C6 H6A 120.3 . .
C7 C6 H6A 120.3 . .
C2 C7 C6 120.9(5) . .
C2 C7 H7A 119.5 . .
C6 C7 H7A 119.5 . .
C10 N1 C11 118.3(4) . .
C12 C8 C9 116.3(4) . .
C12 C8 C5 120.8(5) . .
C9 C8 C5 122.9(5) . .
C8 C9 C10 120.3(4) . .
C8 C9 C14 115.6(5) . .
C10 C9 C14 123.1(5) . .
C8 C9 C14' 121.5(6) . .
C10 C9 C14' 115.0(6) . .
N1 C10 C9 122.4(4) . .
N1 C10 C15 113.6(4) . .
C9 C10 C15 123.9(4) . .
N1 C11 C12 121.8(4) . .
N1 C11 C20 116.8(4) . .
C12 C11 C20 121.3(4) . .
C8 C12 C11 120.6(4) . .
C8 C12 C13 119.6(5) . .
C11 C12 C13 119.0(5) . .
C8 C12 C13' 122.3(6) . .
C11 C12 C13' 114.0(6) . .
N2 C13 C12 172.6(9) . .
N2' C13' C12 173.2(12) . .
N3 C14 C9 177.4(9) . .
N3' C14' C9 176.4(11) . .
C18 N4 C17 118.2(4) . .
C18 N4 Cu1 122.2(3) . .
C17 N4 Cu1 119.6(3) . .
C19 C15 C16 118.3(5) . .
C19 C15 C10 124.4(5) . .
C16 C15 C10 117.3(4) . .
C15 C16 C17 119.6(5) . .
C15 C16 H16A 120.2 . .
C17 C16 H16A 120.2 . .
N4 C17 C16 121.1(5) . .
N4 C17 H17A 119.4 . .
C16 C17 H17A 119.4 . .
N4 C18 C19 122.8(5) . .
N4 C18 H18A 118.6 . .
C19 C18 H18A 118.6 . .
C15 C19 C18 119.9(5) . .
C15 C19 H19A 120.0 . .
C18 C19 H19A 120.0 . .
C22 N5 C23 117.2(4) . .
C22 N5 Cu1 124.8(3) . 8_565
C23 N5 Cu1 117.5(3) . 8_565
C21 C20 C24 118.4(5) . .
C21 C20 C11 122.8(4) . .
C24 C20 C11 118.7(5) . .
C20 C21 C22 118.0(4) . .
C20 C21 H21A 121.0 . .
C22 C21 H21A 121.0 . .
N5 C22 C21 124.2(5) . .
N5 C22 H22A 117.9 . .
C21 C22 H22A 117.9 . .
N5 C23 C24 123.3(5) . .
N5 C23 H23A 118.3 . .
C24 C23 H23A 118.3 . .
C23 C24 C20 118.8(5) . .
C23 C24 H24A 120.6 . .
C20 C24 H24A 120.6 . .
N6 O3 Cu1 104.9(3) . .
O5 N6 O4 123.6(5) . .
O5 N6 O3 117.8(4) . .
O4 N6 O3 118.6(4) . .
C29 O7 C26 106.1(12) . .
C27 O8 C28 110.5(11) . .
O6 C25 H25A 109.5 . .
O6 C25 H25B 109.5 . .
H25A C25 H25B 109.5 . .
O6 C25 H25C 109.5 . .
H25A C25 H25C 109.5 . .
H25B C25 H25C 109.5 . .
C25 O6 H6 109.5 . .
O7 C26 C27 110.1(11) . .
O7 C26 H26A 109.6 . .
C27 C26 H26A 109.6 . .
O7 C26 H26B 109.6 . .
C27 C26 H26B 109.6 . .
H26A C26 H26B 108.2 . .
O8 C27 C26 107.3(10) . .
O8 C27 H27A 110.2 . .
C26 C27 H27A 110.2 . .
O8 C27 H27B 110.2 . .
C26 C27 H27B 110.2 . .
H27A C27 H27B 108.5 . .
O8 C28 C29 105.9(12) . .
O8 C28 H28A 110.6 . .
C29 C28 H28A 110.6 . .
O8 C28 H28B 110.6 . .
C29 C28 H28B 110.6 . .
H28A C28 H28B 108.7 . .
O7 C29 C28 111.6(11) . .
O7 C29 H29C 109.3 . .
C28 C29 H29C 109.3 . .
O7 C29 H29A 109.3 . .
C28 C29 H29A 109.3 . .
H29C C29 H29A 108.0 . .

loop_
_geom_bond_atom_site_label_1
_geom_bond_atom_site_label_2
_geom_bond_distance
_geom_bond_site_symmetry_2
Cu1 O1 1.968(3) 4_656
Cu1 O2 2.204(3) 6_566
Cu1 O3 2.037(3) .
Cu1 N4 2.006(4) .
Cu1 N5 2.005(4) 8_466
O1 C1 1.269(6) .
O1 Cu1 1.968(3) 4_646
O2 C1 1.228(6) .
O2 Cu1 2.204(3) 6_565
C1 C2 1.514(7) .
C2 C7 1.372(7) .
C2 C3 1.401(7) .
C3 C4 1.381(8) .
C3 H3A 0.9500 .
C4 C5 1.383(8) .
C4 H4A 0.9500 .
C5 C6 1.390(7) .
C5 C8 1.493(7) .
C6 C7 1.398(7) .
C6 H6A 0.9500 .
C7 H7A 0.9500 .
N1 C10 1.327(6) .
N1 C11 1.336(6) .
C8 C12 1.383(7) .
C8 C9 1.389(7) .
C9 C10 1.396(7) .
C9 C14 1.454(6) .
C9 C14' 1.464(7) .
C10 C15 1.507(7) .
C11 C12 1.399(7) .
C11 C20 1.486(7) .
C12 C13 1.448(7) .
C12 C13' 1.466(7) .
C13 N2 1.136(7) .
C13' N2' 1.139(8) .
C14 N3 1.135(7) .
C14' N3' 1.137(8) .
N4 C18 1.336(6) .
N4 C17 1.359(6) .
C15 C19 1.370(7) .
C15 C16 1.382(7) .
C16 C17 1.395(7) .
C16 H16A 0.9500 .
C17 H17A 0.9500 .
C18 C19 1.371(7) .
C18 H18A 0.9500 .
C19 H19A 0.9500 .
N5 C22 1.309(6) .
N5 C23 1.334(7) .
N5 Cu1 2.005(4) 8_565
C20 C21 1.370(7) .
C20 C24 1.394(7) .
C21 C22 1.394(7) .
C21 H21A 0.9500 .
C22 H22A 0.9500 .
C23 C24 1.371(8) .
C23 H23A 0.9500 .
C24 H24A 0.9500 .
O3 N6 1.290(5) .
O4 N6 1.242(6) .
O5 N6 1.235(6) .
O7 C29 1.453(9) .
O7 C26 1.459(9) .
O8 C27 1.437(9) .
O8 C28 1.460(9) .
C25 O6 1.440(19) .
C25 H25A 0.9800 .
C25 H25B 0.9800 .
C25 H25C 0.9800 .
O6 H6 0.8400 .
C26 C27 1.509(9) .
C26 H26A 0.9900 .
C26 H26B 0.9900 .
C27 H27A 0.9900 .
C27 H27B 0.9900 .
C28 C29 1.555(9) .
C28 H28A 0.9900 .
C28 H28B 0.9900 .
C29 H29C 0.9900 .
C29 H29A 0.9900 .
